data_7103537
loop_
_publ_author_name
'Fuller, Anna-Marie'
'Clegg, William'
'Harrington, Ross W'
'Hughes, David L'
'Lancaster, Simon J'

_publ_section_title
;
 Mononuclear Ti[triple bond, length as m-dash]N complexes formed by the
 facile multiple deprotonation of H(3)N.B(C(6)F(5))(3): the importance
 of chloride ligands.
;
_journal_issue 44
_journal_name_full 'Chemical communications (Cambridge, England)'
_journal_page_first 5776
_journal_page_last 5778
_journal_paper_doi 10.1039/b812785a
_journal_year 2008
_chemical_formula_moiety
;
C22 H14 B Cl2 F15 N3 Ti +, C8 H26 Cl N4 Ti -,0.5 C H2 Cl2
;
_chemical_formula_structural
;
[TiCl(NH(CH3)2)2(N(CH3)2)2]+ [TiCl2(NH(CH3)2)2NB(C6F5)3]- 0.5(CH2Cl2)
;
_chemical_formula_sum 'C30.5 H41 B Cl4 F15 N7 Ti2'
_chemical_formula_weight 1039.11
_chemical_name_common
;
(TiCl(NH(CH3)2)2(N(CH3)2)2)+ (TiCl2(NH(CH3)2)2NB(C6F5)3)- 0.5(CH2Cl2)
;
_space_group_IT_number 2
_symmetry_cell_setting triclinic
_symmetry_space_group_name_Hall '-P 1'
_symmetry_space_group_name_H-M 'P -1'
_atom_sites_solution_hydrogens geom
_atom_sites_solution_primary direct
_atom_sites_solution_secondary difmap
_audit_creation_method SHELXL-97
_cell_angle_alpha 77.136(13)
_cell_angle_beta 72.104(13)
_cell_angle_gamma 82.074(13)
_cell_formula_units_Z 2
_cell_length_a 10.756(13)
_cell_length_b 13.228(16)
_cell_length_c 16.627(19)
_cell_measurement_reflns_used 923
_cell_measurement_temperature 120(2)
_cell_measurement_theta_max 28.56
_cell_measurement_theta_min 2.27
_cell_volume 2189(5)
_computing_cell_refinement 'Bruker SAINT'
_computing_data_collection 'Bruker APEX2'
_computing_data_reduction 'Bruker SAINT'
_computing_molecular_graphics 'ORTEP (Johnson, 1971)'
_computing_publication_material 'SHELXL97 (Sheldrick, 2008)'
_computing_structure_refinement 'SHELXL97 (Sheldrick, 12008)'
_computing_structure_solution 'SHELXS97 (Sheldrick, 2008)'
_diffrn_ambient_temperature 120(2)
_diffrn_measured_fraction_theta_full 0.912
_diffrn_measured_fraction_theta_max 0.912
_diffrn_measurement_device_type 'Bruker SMART APEX2 CCD diffractometer'
_diffrn_measurement_method 'fine-slice \w scans'
_diffrn_radiation_monochromator 'silicon 111'
_diffrn_radiation_source 'Daresbury SRS station 9.8'
_diffrn_radiation_type synchrotron
_diffrn_radiation_wavelength 0.6393
_diffrn_reflns_av_R_equivalents 0.0613
_diffrn_reflns_av_sigmaI/netI 0.0891
_diffrn_reflns_limit_h_max 15
_diffrn_reflns_limit_h_min -14
_diffrn_reflns_limit_k_max 18
_diffrn_reflns_limit_k_min -18
_diffrn_reflns_limit_l_max 22
_diffrn_reflns_limit_l_min -23
_diffrn_reflns_number 22679
_diffrn_reflns_theta_full 27.19
_diffrn_reflns_theta_max 27.19
_diffrn_reflns_theta_min 2.10
_diffrn_standards_decay_% 5
_diffrn_standards_number 0
_exptl_absorpt_coefficient_mu 0.706
_exptl_absorpt_correction_T_max 1.0
_exptl_absorpt_correction_T_min 0.770
_exptl_absorpt_correction_type multi-scan
_exptl_absorpt_process_details 'Bruker SADABS'
_exptl_crystal_colour orange
_exptl_crystal_density_diffrn 1.577
_exptl_crystal_density_method 'not measured'
_exptl_crystal_description slab
_exptl_crystal_F_000 1050
_exptl_crystal_size_max 0.12
_exptl_crystal_size_mid 0.10
_exptl_crystal_size_min 0.05
_refine_diff_density_max 0.473
_refine_diff_density_min -0.598
_refine_diff_density_rms 0.093
_refine_ls_extinction_method none
_refine_ls_goodness_of_fit_ref 0.933
_refine_ls_hydrogen_treatment mixed
_refine_ls_matrix_type full
_refine_ls_number_parameters 580
_refine_ls_number_reflns 12204
_refine_ls_number_restraints 1
_refine_ls_restrained_S_all 0.933
_refine_ls_R_factor_all 0.0783
_refine_ls_R_factor_gt 0.0554
_refine_ls_shift/su_max 0.001
_refine_ls_shift/su_mean 0.000
_refine_ls_structure_factor_coef Fsqd
_refine_ls_weighting_details 'calc w=1/[\s^2^(Fo^2^)+(0.0751P)^2^] where P=(Fo^2^+2Fc^2^)/3'
_refine_ls_weighting_scheme calc
_refine_ls_wR_factor_gt 0.1382
_refine_ls_wR_factor_ref 0.1491
_reflns_number_gt 8579
_reflns_number_total 12204
_reflns_threshold_expression I>2sigma(I)
_cod_data_source_file b812785a.txt
_cod_data_source_block annaf45
_cod_depositor_comments
;
The following automatic conversions were performed:
'_symmetry_cell_setting' value 'Triclinic' changed to 'triclinic'
according to '/home/saulius/struct/CIF-dictionaries/cif_core.dic'
dictionary named 'cif_core.dic' version 2.4.1 from 2010-06-29.

Automatic conversion script
Id: cif_fix_enum 1527 2010-12-29 10:47:43Z saulius 
;
_cod_original_formula_sum 'C30.5 H41 B1 Cl4 F15 N7 Ti2'
_cod_database_code 7103537

loop_
_symmetry_equiv_pos_as_xyz
'x, y, z'
'-x, -y, -z'

loop_
_atom_site_label
_atom_site_type_symbol
_atom_site_fract_x
_atom_site_fract_y
_atom_site_fract_z
_atom_site_U_iso_or_equiv
_atom_site_adp_type
_atom_site_occupancy
_atom_site_symmetry_multiplicity
_atom_site_calc_flag
_atom_site_refinement_flags
_atom_site_disorder_assembly
_atom_site_disorder_group
H1 H 0.316(3) 0.245(2) 0.631(2) 0.034(9) Uiso 1 1 d . . .
H11 H 0.001(3) 0.336(2) 0.9026(18) 0.026(7) Uiso 1 1 d . . .
H81 H 0.970(3) 0.003(3) 0.277(2) 0.045(10) Uiso 1 1 d . . .
H91 H 0.863(4) 0.367(3) 0.354(2) 0.054(10) Uiso 1 1 d . . .
Ti1 Ti 0.16187(4) 0.30001(3) 0.76106(3) 0.02229(10) Uani 1 1 d . . .
Cl3 Cl 0.05396(6) 0.46485(5) 0.72128(4) 0.03095(14) Uani 1 1 d . . .
Cl2 Cl 0.15672(7) 0.11869(5) 0.76354(4) 0.03398(15) Uani 1 1 d . . .
N1 N 0.2741(2) 0.30222(19) 0.62399(14) 0.0304(5) Uani 1 1 d . . .
C2 C 0.3620(3) 0.3867(3) 0.58385(19) 0.0437(7) Uani 1 1 d . . .
H2A H 0.4238 0.3828 0.6157 0.066 Uiso 1 1 calc R . .
H2B H 0.3114 0.4525 0.5840 0.066 Uiso 1 1 calc R . .
H2C H 0.4080 0.3800 0.5256 0.066 Uiso 1 1 calc R . .
C3 C 0.1917(3) 0.2951(3) 0.56842(18) 0.0438(7) Uani 1 1 d . . .
H3A H 0.2468 0.2897 0.5117 0.066 Uiso 1 1 calc R . .
H3B H 0.1325 0.3563 0.5652 0.066 Uiso 1 1 calc R . .
H3C H 0.1424 0.2348 0.5925 0.066 Uiso 1 1 calc R . .
N11 N 0.0075(2) 0.27826(17) 0.88579(14) 0.0264(4) Uani 1 1 d . . .
C12 C 0.0425(3) 0.1996(2) 0.95528(17) 0.0358(6) Uani 1 1 d . . .
H12A H 0.0574 0.1325 0.9396 0.054 Uiso 1 1 calc R . .
H12B H -0.0278 0.1983 1.0076 0.054 Uiso 1 1 calc R . .
H12C H 0.1207 0.2171 0.9638 0.054 Uiso 1 1 calc R . .
C13 C -0.1233(3) 0.2624(2) 0.8811(2) 0.0378(6) Uani 1 1 d . . .
H13A H -0.1859 0.2616 0.9366 0.057 Uiso 1 1 calc R . .
H13B H -0.1202 0.1974 0.8637 0.057 Uiso 1 1 calc R . .
H13C H -0.1488 0.3180 0.8398 0.057 Uiso 1 1 calc R . .
N21 N 0.28513(19) 0.31396(15) 0.79817(12) 0.0229(4) Uani 1 1 d . . .
B22 B 0.3977(3) 0.2979(2) 0.83862(17) 0.0222(5) Uani 1 1 d . . .
F32 F 0.57013(14) 0.27887(11) 0.94409(9) 0.0290(3) Uani 1 1 d . . .
F33 F 0.54056(16) 0.37019(12) 1.07861(10) 0.0344(4) Uani 1 1 d . . .
F34 F 0.32192(17) 0.49643(13) 1.13258(10) 0.0379(4) Uani 1 1 d . . .
F35 F 0.13019(16) 0.52422(13) 1.05164(12) 0.0426(4) Uani 1 1 d . . .
F36 F 0.15552(14) 0.43467(12) 0.92107(10) 0.0328(3) Uani 1 1 d . . .
F42 F 0.68715(14) 0.21554(11) 0.77616(10) 0.0296(3) Uani 1 1 d . . .
F43 F 0.87702(14) 0.32172(12) 0.66213(10) 0.0345(4) Uani 1 1 d . . .
F44 F 0.83301(16) 0.52845(13) 0.59790(10) 0.0402(4) Uani 1 1 d . . .
F45 F 0.58800(16) 0.62365(12) 0.64996(11) 0.0388(4) Uani 1 1 d . . .
F46 F 0.39179(14) 0.51571(11) 0.75902(10) 0.0321(3) Uani 1 1 d . . .
F52 F 0.50316(16) 0.17061(11) 0.70772(9) 0.0321(3) Uani 1 1 d . . .
F53 F 0.5192(2) -0.03609(13) 0.72922(11) 0.0457(4) Uani 1 1 d . . .
F54 F 0.4357(2) -0.15484(12) 0.88840(12) 0.0476(5) Uani 1 1 d . . .
F55 F 0.33909(17) -0.06091(12) 1.02909(10) 0.0383(4) Uani 1 1 d . . .
F56 F 0.33463(15) 0.14321(11) 1.01118(9) 0.0312(3) Uani 1 1 d . . .
C31 C 0.3652(2) 0.35007(17) 0.92531(14) 0.0220(4) Uani 1 1 d . . .
C32 C 0.4583(2) 0.33861(18) 0.97000(15) 0.0238(5) Uani 1 1 d . . .
C33 C 0.4462(3) 0.38465(19) 1.03859(16) 0.0266(5) Uani 1 1 d . . .
C34 C 0.3350(3) 0.44867(19) 1.06664(16) 0.0278(5) Uani 1 1 d . . .
C35 C 0.2393(3) 0.46268(19) 1.02563(17) 0.0287(5) Uani 1 1 d . . .
C36 C 0.2551(2) 0.41467(18) 0.95699(16) 0.0249(5) Uani 1 1 d . . .
C41 C 0.5269(2) 0.35788(18) 0.77097(14) 0.0229(5) Uani 1 1 d . . .
C42 C 0.6539(2) 0.31582(18) 0.74506(15) 0.0242(5) Uani 1 1 d . . .
C43 C 0.7570(2) 0.3702(2) 0.68709(16) 0.0271(5) Uani 1 1 d . . .
C44 C 0.7350(3) 0.4739(2) 0.65453(16) 0.0301(5) Uani 1 1 d . . .
C45 C 0.6110(3) 0.52133(19) 0.67985(16) 0.0285(5) Uani 1 1 d . . .
C46 C 0.5108(2) 0.46344(19) 0.73615(16) 0.0256(5) Uani 1 1 d . . .
C51 C 0.4231(2) 0.16902(18) 0.85837(15) 0.0243(5) Uani 1 1 d . . .
C52 C 0.4664(2) 0.11621(19) 0.79005(16) 0.0274(5) Uani 1 1 d . . .
C53 C 0.4740(3) 0.0096(2) 0.79896(17) 0.0321(6) Uani 1 1 d . . .
C54 C 0.4324(3) -0.0509(2) 0.87941(19) 0.0342(6) Uani 1 1 d . . .
C55 C 0.3841(3) -0.00336(19) 0.94973(17) 0.0296(5) Uani 1 1 d . . .
C56 C 0.3830(2) 0.10414(18) 0.93789(15) 0.0256(5) Uani 1 1 d . . .
Ti2 Ti 0.94529(4) 0.17642(3) 0.32589(3) 0.02533(11) Uani 1 1 d . . .
Cl4 Cl 0.83354(7) 0.06550(5) 0.44812(5) 0.04037(17) Uani 1 1 d . . .
N61 N 1.1089(2) 0.22026(17) 0.31033(14) 0.0315(5) Uani 1 1 d . . .
C62 C 1.1718(3) 0.1803(3) 0.3790(2) 0.0485(8) Uani 1 1 d . . .
H62A H 1.2557 0.1460 0.3558 0.073 Uiso 1 1 calc R . .
H62B H 1.1177 0.1318 0.4233 0.073 Uiso 1 1 calc R . .
H62C H 1.1830 0.2370 0.4029 0.073 Uiso 1 1 calc R . .
C63 C 1.1893(3) 0.2911(3) 0.2398(2) 0.0514(9) Uani 1 1 d . . .
H63A H 1.1944 0.3532 0.2591 0.077 Uiso 1 1 calc R . .
H63B H 1.1508 0.3086 0.1930 0.077 Uiso 1 1 calc R . .
H63C H 1.2757 0.2583 0.2207 0.077 Uiso 1 1 calc R . .
N71 N 0.8739(2) 0.22744(17) 0.23459(15) 0.0348(5) Uani 1 1 d . . .
C72 C 0.8929(4) 0.3260(2) 0.17246(19) 0.0446(7) Uani 1 1 d . . .
H72A H 0.9364 0.3121 0.1158 0.067 Uiso 1 1 calc R . .
H72B H 0.9454 0.3675 0.1878 0.067 Uiso 1 1 calc R . .
H72C H 0.8093 0.3628 0.1731 0.067 Uiso 1 1 calc R . .
C73 C 0.7732(4) 0.1695(3) 0.2265(3) 0.0535(9) Uani 1 1 d . . .
H73A H 0.6957 0.2148 0.2255 0.080 Uiso 1 1 calc R . .
H73B H 0.7528 0.1128 0.2747 0.080 Uiso 1 1 calc R . .
H73C H 0.8050 0.1427 0.1741 0.080 Uiso 1 1 calc R . .
N81 N 1.0312(3) 0.03044(18) 0.27774(16) 0.0342(5) Uani 1 1 d . . .
C82 C 1.1129(4) 0.0510(3) 0.1867(2) 0.0497(8) Uani 1 1 d . . .
H82A H 1.1892 0.0842 0.1826 0.074 Uiso 1 1 calc R . .
H82B H 1.0630 0.0957 0.1519 0.074 Uiso 1 1 calc R . .
H82C H 1.1394 -0.0135 0.1666 0.074 Uiso 1 1 calc R . .
C83 C 1.1058(4) -0.0440(2) 0.3295(2) 0.0508(8) Uani 1 1 d . . .
H83A H 1.1216 -0.1094 0.3108 0.076 Uiso 1 1 calc R . .
H83B H 1.0563 -0.0537 0.3891 0.076 Uiso 1 1 calc R . .
H83C H 1.1879 -0.0173 0.3222 0.076 Uiso 1 1 calc R . .
N91 N 0.8388(2) 0.30552(18) 0.39200(15) 0.0343(5) Uani 1 1 d . . .
C92 C 0.8753(4) 0.3137(3) 0.4692(2) 0.0540(9) Uani 1 1 d . . .
H92A H 0.8277 0.3731 0.4917 0.081 Uiso 1 1 calc R . .
H92B H 0.9677 0.3214 0.4538 0.081 Uiso 1 1 calc R . .
H92C H 0.8543 0.2520 0.5123 0.081 Uiso 1 1 calc R . .
C93 C 0.6943(3) 0.3096(2) 0.4097(2) 0.0515(9) Uani 1 1 d . . .
H93A H 0.6614 0.2487 0.4505 0.077 Uiso 1 1 calc R . .
H93B H 0.6733 0.3120 0.3571 0.077 Uiso 1 1 calc R . .
H93C H 0.6548 0.3705 0.4327 0.077 Uiso 1 1 calc R . .
C9 C 0.5066(9) 0.9899(8) 0.4593(6) 0.072(3) Uani 0.50 1 d P . .
Cl9A Cl 0.5351(6) 0.8954(6) 0.5453(5) 0.0551(15) Uiso 0.290(14) 1 d P . .
Cl9B Cl 0.4411(6) 1.1004(8) 0.5053(10) 0.061(2) Uiso 0.213(10) 1 d P . .
Cl9C Cl 0.4466(5) 1.1265(7) 0.4736(6) 0.0494(19) Uiso 0.288(17) 1 d P . .
Cl9D Cl 0.4541(6) 1.0744(6) 0.5462(7) 0.072(2) Uiso 0.209(6) 1 d P . .

loop_
_atom_site_aniso_label
_atom_site_aniso_U_11
_atom_site_aniso_U_22
_atom_site_aniso_U_33
_atom_site_aniso_U_23
_atom_site_aniso_U_13
_atom_site_aniso_U_12
Ti1 0.0221(2) 0.0205(2) 0.0246(2) -0.00472(16) -0.00735(16) -0.00059(15)
Cl3 0.0318(3) 0.0233(3) 0.0371(3) -0.0029(2) -0.0126(3) 0.0017(2)
Cl2 0.0374(4) 0.0242(3) 0.0428(4) -0.0105(3) -0.0117(3) -0.0034(2)
N1 0.0306(12) 0.0329(12) 0.0288(11) -0.0075(9) -0.0095(9) -0.0013(9)
C2 0.0430(17) 0.0496(18) 0.0338(15) -0.0041(13) -0.0015(12) -0.0157(14)
C3 0.0443(17) 0.062(2) 0.0284(13) -0.0103(13) -0.0131(12) -0.0070(15)
N11 0.0214(10) 0.0254(10) 0.0332(11) -0.0077(9) -0.0078(8) -0.0013(8)
C12 0.0347(15) 0.0398(15) 0.0295(13) -0.0023(11) -0.0084(11) -0.0007(12)
C13 0.0257(14) 0.0426(16) 0.0464(16) -0.0099(13) -0.0100(12) -0.0053(11)
N21 0.0227(10) 0.0205(9) 0.0230(9) -0.0036(7) -0.0038(8) -0.0010(7)
B22 0.0206(12) 0.0179(11) 0.0262(12) -0.0031(10) -0.0061(10) 0.0016(9)
F32 0.0239(7) 0.0290(7) 0.0348(8) -0.0064(6) -0.0116(6) 0.0035(6)
F33 0.0418(9) 0.0301(8) 0.0383(8) -0.0021(6) -0.0238(7) -0.0053(7)
F34 0.0481(10) 0.0376(9) 0.0306(8) -0.0149(7) -0.0067(7) -0.0085(7)
F35 0.0309(9) 0.0426(10) 0.0559(11) -0.0293(8) -0.0056(8) 0.0083(7)
F36 0.0225(7) 0.0350(8) 0.0450(9) -0.0155(7) -0.0140(7) 0.0070(6)
F42 0.0240(7) 0.0224(7) 0.0390(8) -0.0052(6) -0.0067(6) 0.0029(5)
F43 0.0203(7) 0.0397(9) 0.0395(9) -0.0113(7) -0.0006(6) -0.0008(6)
F44 0.0321(9) 0.0448(10) 0.0350(8) 0.0051(7) -0.0018(7) -0.0128(7)
F45 0.0390(9) 0.0247(8) 0.0457(9) 0.0082(7) -0.0108(7) -0.0061(7)
F46 0.0249(8) 0.0236(7) 0.0418(8) -0.0013(6) -0.0071(6) 0.0036(6)
F52 0.0380(9) 0.0295(8) 0.0269(7) -0.0060(6) -0.0064(6) -0.0013(6)
F53 0.0660(13) 0.0309(9) 0.0435(10) -0.0185(7) -0.0157(9) 0.0047(8)
F54 0.0750(13) 0.0162(7) 0.0568(11) -0.0035(7) -0.0304(10) 0.0001(8)
F55 0.0491(10) 0.0243(8) 0.0378(9) 0.0068(6) -0.0138(8) -0.0079(7)
F56 0.0374(9) 0.0261(7) 0.0262(7) -0.0029(6) -0.0052(6) -0.0024(6)
C31 0.0222(11) 0.0187(10) 0.0234(10) 0.0005(8) -0.0071(9) -0.0023(8)
C32 0.0239(12) 0.0196(11) 0.0254(11) -0.0015(9) -0.0054(9) -0.0017(8)
C33 0.0306(13) 0.0218(11) 0.0291(12) 0.0013(9) -0.0132(10) -0.0067(9)
C34 0.0355(14) 0.0232(12) 0.0244(11) -0.0058(9) -0.0052(10) -0.0066(10)
C35 0.0259(12) 0.0244(12) 0.0332(13) -0.0096(10) -0.0021(10) -0.0007(9)
C36 0.0225(12) 0.0226(11) 0.0301(12) -0.0054(9) -0.0085(9) -0.0004(9)
C41 0.0210(11) 0.0243(11) 0.0222(10) -0.0027(9) -0.0056(9) -0.0016(9)
C42 0.0211(11) 0.0237(11) 0.0278(11) -0.0063(9) -0.0063(9) -0.0005(9)
C43 0.0203(12) 0.0337(13) 0.0262(11) -0.0092(10) -0.0021(9) -0.0031(10)
C44 0.0278(13) 0.0341(14) 0.0259(12) 0.0016(10) -0.0054(10) -0.0118(10)
C45 0.0320(13) 0.0245(12) 0.0273(12) 0.0014(9) -0.0096(10) -0.0046(10)
C46 0.0216(12) 0.0267(12) 0.0280(12) -0.0050(9) -0.0077(9) 0.0003(9)
C51 0.0211(11) 0.0230(11) 0.0287(12) -0.0035(9) -0.0087(9) -0.0003(9)
C52 0.0264(12) 0.0242(12) 0.0303(12) -0.0030(9) -0.0084(10) -0.0005(9)
C53 0.0382(15) 0.0254(12) 0.0356(13) -0.0108(10) -0.0133(11) 0.0027(10)
C54 0.0433(16) 0.0188(12) 0.0441(15) -0.0043(11) -0.0199(13) 0.0002(10)
C55 0.0305(13) 0.0227(12) 0.0346(13) 0.0031(10) -0.0141(11) -0.0019(10)
C56 0.0251(12) 0.0232(11) 0.0279(12) -0.0054(9) -0.0071(9) 0.0000(9)
Ti2 0.0280(2) 0.0203(2) 0.0266(2) -0.00246(16) -0.00706(17) -0.00342(16)
Cl4 0.0364(4) 0.0286(3) 0.0424(4) 0.0053(3) -0.0002(3) -0.0021(3)
N61 0.0335(12) 0.0273(11) 0.0334(11) -0.0048(9) -0.0079(9) -0.0063(9)
C62 0.0478(19) 0.056(2) 0.0489(18) -0.0054(15) -0.0250(15) -0.0087(16)
C63 0.0489(19) 0.0496(19) 0.0513(19) 0.0072(15) -0.0123(15) -0.0215(16)
N71 0.0448(14) 0.0268(11) 0.0373(12) -0.0044(9) -0.0198(11) -0.0016(10)
C72 0.065(2) 0.0312(15) 0.0387(15) -0.0030(12) -0.0227(15) 0.0029(14)
C73 0.056(2) 0.0433(18) 0.074(2) -0.0116(17) -0.0372(19) -0.0034(16)
N81 0.0392(14) 0.0269(11) 0.0379(12) -0.0109(9) -0.0085(10) -0.0056(10)
C82 0.057(2) 0.0451(18) 0.0408(17) -0.0183(14) 0.0013(15) -0.0010(15)
C83 0.059(2) 0.0345(16) 0.055(2) -0.0120(14) -0.0161(17) 0.0162(15)
N91 0.0389(13) 0.0257(11) 0.0316(11) -0.0043(9) -0.0022(10) -0.0007(9)
C92 0.078(3) 0.0456(19) 0.0372(16) -0.0176(14) -0.0124(16) 0.0035(17)
C93 0.0394(18) 0.0336(16) 0.066(2) -0.0051(15) 0.0000(16) 0.0067(13)
C9 0.053(5) 0.063(5) 0.081(6) 0.023(5) -0.018(5) 0.001(4)

loop_
_atom_type_symbol
_atom_type_description
_atom_type_scat_dispersion_real
_atom_type_scat_dispersion_imag
_atom_type_scat_source
C C 0.0033 0.0016 'International Tables Vol C Tables 4.2.6.8 and 6.1.1.4'
H H 0.0000 0.0000 'International Tables Vol C Tables 4.2.6.8 and 6.1.1.4'
B B 0.0013 0.0007 'International Tables Vol C Tables 4.2.6.8 and 6.1.1.4'
N N 0.0061 0.0033 'International Tables Vol C Tables 4.2.6.8 and 6.1.1.4'
F F 0.0171 0.0103 'International Tables Vol C Tables 4.2.6.8 and 6.1.1.4'
Cl Cl 0.1484 0.1585 'International Tables Vol C Tables 4.2.6.8 and 6.1.1.4'
Ti Ti 0.2776 0.4457 'International Tables Vol C Tables 4.2.6.8 and 6.1.1.4'

loop_
_geom_angle_atom_site_label_1
_geom_angle_atom_site_label_2
_geom_angle_atom_site_label_3
_geom_angle
_geom_angle_site_symmetry_1
_geom_angle_site_symmetry_3
_geom_angle_publ_flag
N21 Ti1 N11 97.67(13) . . ?
N21 Ti1 N1 98.57(12) . . ?
N11 Ti1 N1 163.06(9) . . ?
N21 Ti1 Cl3 110.48(9) . . ?
N11 Ti1 Cl3 88.68(8) . . ?
N1 Ti1 Cl3 90.16(8) . . ?
N21 Ti1 Cl2 108.21(7) . . ?
N11 Ti1 Cl2 87.27(7) . . ?
N1 Ti1 Cl2 83.10(7) . . ?
Cl3 Ti1 Cl2 141.30(6) . . ?
C2 N1 C3 110.8(2) . . ?
C2 N1 Ti1 115.46(18) . . ?
C3 N1 Ti1 113.77(19) . . ?
C2 N1 H1 111(2) . . ?
C3 N1 H1 107(2) . . ?
Ti1 N1 H1 97(2) . . ?
N1 C2 H2A 109.5 . . ?
N1 C2 H2B 109.5 . . ?
H2A C2 H2B 109.5 . . ?
N1 C2 H2C 109.5 . . ?
H2A C2 H2C 109.5 . . ?
H2B C2 H2C 109.5 . . ?
N1 C3 H3A 109.5 . . ?
N1 C3 H3B 109.5 . . ?
H3A C3 H3B 109.5 . . ?
N1 C3 H3C 109.5 . . ?
H3A C3 H3C 109.5 . . ?
H3B C3 H3C 109.5 . . ?
C12 N11 C13 110.2(2) . . ?
C12 N11 Ti1 115.19(18) . . ?
C13 N11 Ti1 115.14(18) . . ?
C12 N11 H11 103.9(19) . . ?
C13 N11 H11 108(2) . . ?
Ti1 N11 H11 103.7(19) . . ?
N11 C12 H12A 109.5 . . ?
N11 C12 H12B 109.5 . . ?
H12A C12 H12B 109.5 . . ?
N11 C12 H12C 109.5 . . ?
H12A C12 H12C 109.5 . . ?
H12B C12 H12C 109.5 . . ?
N11 C13 H13A 109.5 . . ?
N11 C13 H13B 109.5 . . ?
H13A C13 H13B 109.5 . . ?
N11 C13 H13C 109.5 . . ?
H13A C13 H13C 109.5 . . ?
H13B C13 H13C 109.5 . . ?
B22 N21 Ti1 166.01(17) . . ?
N21 B22 C31 113.9(2) . . ?
N21 B22 C51 102.01(19) . . ?
C31 B22 C51 113.6(2) . . ?
N21 B22 C41 110.5(2) . . ?
C31 B22 C41 103.59(19) . . ?
C51 B22 C41 113.6(2) . . ?
C32 C31 C36 113.2(2) . . ?
C32 C31 B22 119.9(2) . . ?
C36 C31 B22 126.7(2) . . ?
F32 C32 C33 116.7(2) . . ?
F32 C32 C31 118.4(2) . . ?
C33 C32 C31 124.9(2) . . ?
F33 C33 C32 121.6(2) . . ?
F33 C33 C34 119.2(2) . . ?
C32 C33 C34 119.2(2) . . ?
F34 C34 C35 120.9(2) . . ?
F34 C34 C33 120.4(2) . . ?
C35 C34 C33 118.7(2) . . ?
F35 C35 C34 120.0(2) . . ?
F35 C35 C36 119.8(2) . . ?
C34 C35 C36 120.2(2) . . ?
F36 C36 C35 115.2(2) . . ?
F36 C36 C31 121.1(2) . . ?
C35 C36 C31 123.7(2) . . ?
C42 C41 C46 113.6(2) . . ?
C42 C41 B22 127.4(2) . . ?
C46 C41 B22 119.0(2) . . ?
F42 C42 C41 121.0(2) . . ?
F42 C42 C43 114.7(2) . . ?
C41 C42 C43 124.3(2) . . ?
F43 C43 C44 120.2(2) . . ?
F43 C43 C42 120.4(2) . . ?
C44 C43 C42 119.3(2) . . ?
F44 C44 C43 120.6(2) . . ?
F44 C44 C45 120.2(2) . . ?
C43 C44 C45 119.2(2) . . ?
F45 C45 C44 120.0(2) . . ?
F45 C45 C46 120.6(2) . . ?
C44 C45 C46 119.4(2) . . ?
F46 C46 C45 116.1(2) . . ?
F46 C46 C41 119.8(2) . . ?
C45 C46 C41 124.1(2) . . ?
C56 C51 C52 113.4(2) . . ?
C56 C51 B22 125.9(2) . . ?
C52 C51 B22 119.6(2) . . ?
F52 C52 C53 115.8(2) . . ?
F52 C52 C51 119.8(2) . . ?
C53 C52 C51 124.4(2) . . ?
F53 C53 C54 119.5(2) . . ?
F53 C53 C52 120.9(2) . . ?
C54 C53 C52 119.6(2) . . ?
F54 C54 C53 120.0(3) . . ?
F54 C54 C55 121.0(2) . . ?
C53 C54 C55 119.0(2) . . ?
F55 C55 C54 120.1(2) . . ?
F55 C55 C56 120.6(2) . . ?
C54 C55 C56 119.3(2) . . ?
F56 C56 C51 121.1(2) . . ?
F56 C56 C55 114.7(2) . . ?
C51 C56 C55 124.2(2) . . ?
N61 Ti2 N71 115.03(11) . . ?
N61 Ti2 N91 93.58(12) . . ?
N71 Ti2 N91 90.84(12) . . ?
N61 Ti2 N81 92.48(12) . . ?
N71 Ti2 N81 93.00(12) . . ?
N91 Ti2 N81 170.68(9) . . ?
N61 Ti2 Cl4 123.97(8) . . ?
N71 Ti2 Cl4 121.01(11) . . ?
N91 Ti2 Cl4 86.16(10) . . ?
N81 Ti2 Cl4 84.58(10) . . ?
C63 N61 C62 111.7(3) . . ?
C63 N61 Ti2 130.7(2) . . ?
C62 N61 Ti2 117.54(19) . . ?
N61 C62 H62A 109.5 . . ?
N61 C62 H62B 109.5 . . ?
H62A C62 H62B 109.5 . . ?
N61 C62 H62C 109.5 . . ?
H62A C62 H62C 109.5 . . ?
H62B C62 H62C 109.5 . . ?
N61 C63 H63A 109.5 . . ?
N61 C63 H63B 109.5 . . ?
H63A C63 H63B 109.5 . . ?
N61 C63 H63C 109.5 . . ?
H63A C63 H63C 109.5 . . ?
H63B C63 H63C 109.5 . . ?
C73 N71 C72 112.6(3) . . ?
C73 N71 Ti2 117.9(2) . . ?
C72 N71 Ti2 129.1(2) . . ?
N71 C72 H72A 109.5 . . ?
N71 C72 H72B 109.5 . . ?
H72A C72 H72B 109.5 . . ?
N71 C72 H72C 109.5 . . ?
H72A C72 H72C 109.5 . . ?
H72B C72 H72C 109.5 . . ?
N71 C73 H73A 109.5 . . ?
N71 C73 H73B 109.5 . . ?
H73A C73 H73B 109.5 . . ?
N71 C73 H73C 109.5 . . ?
H73A C73 H73C 109.5 . . ?
H73B C73 H73C 109.5 . . ?
C83 N81 C82 109.0(3) . . ?
C83 N81 Ti2 116.5(2) . . ?
C82 N81 Ti2 112.31(19) . . ?
C83 N81 H81 108(2) . . ?
C82 N81 H81 105(2) . . ?
Ti2 N81 H81 105(3) . . ?
N81 C82 H82A 109.5 . . ?
N81 C82 H82B 109.5 . . ?
H82A C82 H82B 109.5 . . ?
N81 C82 H82C 109.5 . . ?
H82A C82 H82C 109.5 . . ?
H82B C82 H82C 109.5 . . ?
N81 C83 H83A 109.5 . . ?
N81 C83 H83B 109.5 . . ?
H83A C83 H83B 109.5 . . ?
N81 C83 H83C 109.5 . . ?
H83A C83 H83C 109.5 . . ?
H83B C83 H83C 109.5 . . ?
C92 N91 C93 111.4(3) . . ?
C92 N91 Ti2 115.4(2) . . ?
C93 N91 Ti2 113.4(2) . . ?
C92 N91 H91 104(2) . . ?
C93 N91 H91 105(2) . . ?
Ti2 N91 H91 107(2) . . ?
N91 C92 H92A 109.5 . . ?
N91 C92 H92B 109.5 . . ?
H92A C92 H92B 109.5 . . ?
N91 C92 H92C 109.5 . . ?
H92A C92 H92C 109.5 . . ?
H92B C92 H92C 109.5 . . ?
N91 C93 H93A 109.5 . . ?
N91 C93 H93B 109.5 . . ?
H93A C93 H93B 109.5 . . ?
N91 C93 H93C 109.5 . . ?
H93A C93 H93C 109.5 . . ?
H93B C93 H93C 109.5 . . ?
Cl9A C9 Cl9A 129.9(7) 2_676 . ?
Cl9B C9 Cl9B 128.5(7) 2_676 . ?
Cl9A C9 Cl9B 104.0(8) . . ?
Cl9B C9 Cl9C 118.7(7) . 2_676 ?
Cl9A C9 Cl9C 120.7(6) . . ?
Cl9B C9 Cl9D 106.0(7) 2_676 . ?
Cl9C C9 Cl9D 96.4(6) 2_676 . ?

loop_
_geom_bond_atom_site_label_1
_geom_bond_atom_site_label_2
_geom_bond_distance
_geom_bond_site_symmetry_2
_geom_bond_publ_flag
Ti1 N21 1.671(3) . ?
Ti1 N11 2.211(3) . ?
Ti1 N1 2.223(3) . ?
Ti1 Cl3 2.381(2) . ?
Ti1 Cl2 2.398(3) . ?
N1 C2 1.469(4) . ?
N1 C3 1.488(4) . ?
N1 H1 0.83(3) . ?
C2 H2A 0.960 . ?
C2 H2B 0.960 . ?
C2 H2C 0.960 . ?
C3 H3A 0.960 . ?
C3 H3B 0.960 . ?
C3 H3C 0.960 . ?
N11 C12 1.477(4) . ?
N11 C13 1.479(4) . ?
N11 H11 0.85(3) . ?
C12 H12A 0.960 . ?
C12 H12B 0.960 . ?
C12 H12C 0.960 . ?
C13 H13A 0.960 . ?
C13 H13B 0.960 . ?
C13 H13C 0.960 . ?
N21 B22 1.526(4) . ?
B22 C31 1.656(4) . ?
B22 C51 1.664(4) . ?
B22 C41 1.665(4) . ?
F32 C32 1.352(3) . ?
F33 C33 1.347(3) . ?
F34 C34 1.345(3) . ?
F35 C35 1.345(3) . ?
F36 C36 1.349(3) . ?
F42 C42 1.354(3) . ?
F43 C43 1.346(3) . ?
F44 C44 1.348(3) . ?
F45 C45 1.350(3) . ?
F46 C46 1.354(3) . ?
F52 C52 1.362(3) . ?
F53 C53 1.353(3) . ?
F54 C54 1.346(3) . ?
F55 C55 1.348(3) . ?
F56 C56 1.356(3) . ?
C31 C32 1.393(4) . ?
C31 C36 1.396(3) . ?
C32 C33 1.373(4) . ?
C33 C34 1.385(4) . ?
C34 C35 1.371(4) . ?
C35 C36 1.381(4) . ?
C41 C42 1.377(4) . ?
C41 C46 1.396(4) . ?
C42 C43 1.390(3) . ?
C43 C44 1.374(4) . ?
C44 C45 1.375(4) . ?
C45 C46 1.383(3) . ?
C51 C56 1.385(3) . ?
C51 C52 1.391(4) . ?
C52 C53 1.378(4) . ?
C53 C54 1.373(4) . ?
C54 C55 1.377(4) . ?
C55 C56 1.390(4) . ?
Ti2 N61 1.853(3) . ?
Ti2 N71 1.862(3) . ?
Ti2 N91 2.227(3) . ?
Ti2 N81 2.228(3) . ?
Ti2 Cl4 2.3205(19) . ?
N61 C63 1.454(4) . ?
N61 C62 1.465(4) . ?
C62 H62A 0.960 . ?
C62 H62B 0.960 . ?
C62 H62C 0.960 . ?
C63 H63A 0.960 . ?
C63 H63B 0.960 . ?
C63 H63C 0.960 . ?
N71 C73 1.464(4) . ?
N71 C72 1.467(4) . ?
C72 H72A 0.960 . ?
C72 H72B 0.960 . ?
C72 H72C 0.960 . ?
C73 H73A 0.960 . ?
C73 H73B 0.960 . ?
C73 H73C 0.960 . ?
N81 C83 1.477(4) . ?
N81 C82 1.484(4) . ?
N81 H81 0.80(3) . ?
C82 H82A 0.960 . ?
C82 H82B 0.960 . ?
C82 H82C 0.960 . ?
C83 H83A 0.960 . ?
C83 H83B 0.960 . ?
C83 H83C 0.960 . ?
N91 C92 1.483(4) . ?
N91 C93 1.486(4) . ?
N91 H91 0.93(3) . ?
C92 H92A 0.960 . ?
C92 H92B 0.960 . ?
C92 H92C 0.960 . ?
C93 H93A 0.960 . ?
C93 H93B 0.960 . ?
C93 H93C 0.960 . ?
C9 Cl9B 1.340(17) 2_676 ?
C9 Cl9A 1.513(13) 2_676 ?
C9 Cl9A 1.752(9) . ?
C9 Cl9B 1.761(12) . ?
C9 Cl9C 1.799(12) 2_676 ?
C9 Cl9C 1.875(15) . ?
C9 Cl9D 1.923(14) . ?

loop_
_geom_hbond_atom_site_label_D
_geom_hbond_atom_site_label_H
_geom_hbond_atom_site_label_A
_geom_hbond_distance_DH
_geom_hbond_distance_HA
_geom_hbond_distance_DA
_geom_hbond_angle_DHA
_geom_hbond_site_symmetry_A
N11 H11 F35 0.85(3) 2.29(3) 3.049(4) 148(3) 2_567
N11 H11 F36 0.85(3) 2.38(3) 3.030(4) 134(2) .
N81 H81 Cl2 0.80(3) 2.56(4) 3.317(4) 159(3) 2_656
N91 H91 Cl3 0.93(3) 2.43(4) 3.345(4) 167(3) 2_666

loop_
_geom_torsion_atom_site_label_1
_geom_torsion_atom_site_label_2
_geom_torsion_atom_site_label_3
_geom_torsion_atom_site_label_4
_geom_torsion
_geom_torsion_site_symmetry_1
_geom_torsion_site_symmetry_2
_geom_torsion_site_symmetry_3
_geom_torsion_site_symmetry_4
_geom_torsion_publ_flag
N21 Ti1 N1 C2 -48.0(2) . . . . ?
N11 Ti1 N1 C2 148.7(3) . . . . ?
Cl3 Ti1 N1 C2 62.7(2) . . . . ?
Cl2 Ti1 N1 C2 -155.5(2) . . . . ?
N21 Ti1 N1 C3 -177.8(2) . . . . ?
N11 Ti1 N1 C3 18.9(4) . . . . ?
Cl3 Ti1 N1 C3 -67.1(2) . . . . ?
Cl2 Ti1 N1 C3 74.7(2) . . . . ?
N21 Ti1 N11 C12 -49.9(2) . . . . ?
N1 Ti1 N11 C12 113.4(3) . . . . ?
Cl3 Ti1 N11 C12 -160.40(18) . . . . ?
Cl2 Ti1 N11 C12 58.10(19) . . . . ?
N21 Ti1 N11 C13 -179.91(19) . . . . ?
N1 Ti1 N11 C13 -16.6(4) . . . . ?
Cl3 Ti1 N11 C13 69.60(19) . . . . ?
Cl2 Ti1 N11 C13 -71.90(18) . . . . ?
N11 Ti1 N21 B22 77.8(7) . . . . ?
N1 Ti1 N21 B22 -97.3(7) . . . . ?
Cl3 Ti1 N21 B22 169.3(7) . . . . ?
Cl2 Ti1 N21 B22 -11.8(7) . . . . ?
Ti1 N21 B22 C31 -114.8(7) . . . . ?
Ti1 N21 B22 C51 8.0(8) . . . . ?
Ti1 N21 B22 C41 129.0(7) . . . . ?
N21 B22 C31 C32 178.18(19) . . . . ?
C51 B22 C31 C32 62.0(3) . . . . ?
C41 B22 C31 C32 -61.7(3) . . . . ?
N21 B22 C31 C36 -7.8(3) . . . . ?
C51 B22 C31 C36 -124.0(2) . . . . ?
C41 B22 C31 C36 112.3(3) . . . . ?
C36 C31 C32 F32 -179.03(19) . . . . ?
B22 C31 C32 F32 -4.3(3) . . . . ?
C36 C31 C32 C33 0.2(3) . . . . ?
B22 C31 C32 C33 174.9(2) . . . . ?
F32 C32 C33 F33 -0.6(3) . . . . ?
C31 C32 C33 F33 -179.8(2) . . . . ?
F32 C32 C33 C34 178.5(2) . . . . ?
C31 C32 C33 C34 -0.7(4) . . . . ?
F33 C33 C34 F34 0.5(3) . . . . ?
C32 C33 C34 F34 -178.6(2) . . . . ?
F33 C33 C34 C35 -179.8(2) . . . . ?
C32 C33 C34 C35 1.0(3) . . . . ?
F34 C34 C35 F35 -0.5(4) . . . . ?
C33 C34 C35 F35 179.9(2) . . . . ?
F34 C34 C35 C36 178.8(2) . . . . ?
C33 C34 C35 C36 -0.8(4) . . . . ?
F35 C35 C36 F36 -0.1(3) . . . . ?
C34 C35 C36 F36 -179.4(2) . . . . ?
F35 C35 C36 C31 179.6(2) . . . . ?
C34 C35 C36 C31 0.3(4) . . . . ?
C32 C31 C36 F36 179.7(2) . . . . ?
B22 C31 C36 F36 5.4(4) . . . . ?
C32 C31 C36 C35 0.0(3) . . . . ?
B22 C31 C36 C35 -174.3(2) . . . . ?
N21 B22 C41 C42 -127.9(3) . . . . ?
C31 B22 C41 C42 109.7(3) . . . . ?
C51 B22 C41 C42 -14.0(3) . . . . ?
N21 B22 C41 C46 53.7(3) . . . . ?
C31 B22 C41 C46 -68.7(3) . . . . ?
C51 B22 C41 C46 167.6(2) . . . . ?
C46 C41 C42 F42 176.9(2) . . . . ?
B22 C41 C42 F42 -1.6(4) . . . . ?
C46 C41 C42 C43 -2.6(4) . . . . ?
B22 C41 C42 C43 179.0(2) . . . . ?
F42 C42 C43 F43 3.7(3) . . . . ?
C41 C42 C43 F43 -176.8(2) . . . . ?
F42 C42 C43 C44 -177.2(2) . . . . ?
C41 C42 C43 C44 2.3(4) . . . . ?
F43 C43 C44 F44 -0.6(4) . . . . ?
C42 C43 C44 F44 -179.7(2) . . . . ?
F43 C43 C44 C45 178.9(2) . . . . ?
C42 C43 C44 C45 -0.2(4) . . . . ?
F44 C44 C45 F45 -2.0(4) . . . . ?
C43 C44 C45 F45 178.6(2) . . . . ?
F44 C44 C45 C46 178.2(2) . . . . ?
C43 C44 C45 C46 -1.2(4) . . . . ?
F45 C45 C46 F46 -0.6(3) . . . . ?
C44 C45 C46 F46 179.2(2) . . . . ?
F45 C45 C46 C41 -178.9(2) . . . . ?
C44 C45 C46 C41 0.9(4) . . . . ?
C42 C41 C46 F46 -177.3(2) . . . . ?
B22 C41 C46 F46 1.3(3) . . . . ?
C42 C41 C46 C45 1.0(4) . . . . ?
B22 C41 C46 C45 179.6(2) . . . . ?
N21 B22 C51 C56 -102.8(3) . . . . ?
C31 B22 C51 C56 20.2(3) . . . . ?
C41 B22 C51 C56 138.2(2) . . . . ?
N21 B22 C51 C52 64.5(3) . . . . ?
C31 B22 C51 C52 -172.5(2) . . . . ?
C41 B22 C51 C52 -54.4(3) . . . . ?
C56 C51 C52 F52 177.0(2) . . . . ?
B22 C51 C52 F52 8.1(4) . . . . ?
C56 C51 C52 C53 -2.1(4) . . . . ?
B22 C51 C52 C53 -171.0(2) . . . . ?
F52 C52 C53 F53 1.9(4) . . . . ?
C51 C52 C53 F53 -178.9(2) . . . . ?
F52 C52 C53 C54 -176.6(2) . . . . ?
C51 C52 C53 C54 2.5(4) . . . . ?
F53 C53 C54 F54 -0.6(4) . . . . ?
C52 C53 C54 F54 178.0(3) . . . . ?
F53 C53 C54 C55 -178.7(3) . . . . ?
C52 C53 C54 C55 -0.1(4) . . . . ?
F54 C54 C55 F55 -0.1(4) . . . . ?
C53 C54 C55 F55 178.0(2) . . . . ?
F54 C54 C55 C56 179.6(2) . . . . ?
C53 C54 C55 C56 -2.3(4) . . . . ?
C52 C51 C56 F56 -178.2(2) . . . . ?
B22 C51 C56 F56 -10.2(4) . . . . ?
C52 C51 C56 C55 -0.5(4) . . . . ?
B22 C51 C56 C55 167.5(2) . . . . ?
F55 C55 C56 F56 0.2(4) . . . . ?
C54 C55 C56 F56 -179.5(2) . . . . ?
F55 C55 C56 C51 -177.6(2) . . . . ?
C54 C55 C56 C51 2.7(4) . . . . ?
N71 Ti2 N61 C63 2.5(3) . . . . ?
N91 Ti2 N61 C63 -90.1(3) . . . . ?
N81 Ti2 N61 C63 97.0(3) . . . . ?
Cl4 Ti2 N61 C63 -177.8(2) . . . . ?
N71 Ti2 N61 C62 -178.3(2) . . . . ?
N91 Ti2 N61 C62 89.1(2) . . . . ?
N81 Ti2 N61 C62 -83.8(2) . . . . ?
Cl4 Ti2 N61 C62 1.3(3) . . . . ?
N61 Ti2 N71 C73 157.8(2) . . . . ?
N91 Ti2 N71 C73 -107.9(3) . . . . ?
N81 Ti2 N71 C73 63.6(3) . . . . ?
Cl4 Ti2 N71 C73 -21.9(3) . . . . ?
N61 Ti2 N71 C72 -29.8(3) . . . . ?
N91 Ti2 N71 C72 64.6(3) . . . . ?
N81 Ti2 N71 C72 -123.9(3) . . . . ?
Cl4 Ti2 N71 C72 150.6(2) . . . . ?
N61 Ti2 N81 C83 64.2(2) . . . . ?
N71 Ti2 N81 C83 179.5(2) . . . . ?
Cl4 Ti2 N81 C83 -59.7(2) . . . . ?
N61 Ti2 N81 C82 -62.4(2) . . . . ?
N71 Ti2 N81 C82 52.8(2) . . . . ?
Cl4 Ti2 N81 C82 173.7(2) . . . . ?
N61 Ti2 N91 C92 -56.3(2) . . . . ?
N71 Ti2 N91 C92 -171.4(2) . . . . ?
Cl4 Ti2 N91 C92 67.6(2) . . . . ?
N61 Ti2 N91 C93 173.5(2) . . . . ?
N71 Ti2 N91 C93 58.4(2) . . . . ?
Cl4 Ti2 N91 C93 -62.7(2) . . . . ?
